data_4038051
loop_
_publ_author_name
'Eronen, Aleksi E. K.'
'Mannisto, Jere K.'
'Moslova, Karina'
'Nieger, Martin'
'Heli\"ovaara, Eeva'
'Repo, Timo'

_publ_section_title
;
 Synthesis of Diaryl Hydroxyl Dicarboxylic Acids from Amino Acids.
;
_journal_name_full 'The Journal of organic chemistry'
_journal_paper_doi 10.1021/acs.joc.9b03320
_journal_year 2020
_chemical_formula_moiety 'C20 H23 N Na2 O8'
_chemical_formula_sum 'C20 H23 N Na2 O8'
_chemical_formula_weight 451.37
_space_group_crystal_system monoclinic
_space_group_IT_number 14
_space_group_name_Hall '-P 2yn'
_space_group_name_H-M_alt 'P 1 21/n 1'
_atom_sites_solution_hydrogens difmap
_atom_sites_solution_primary dual
_atom_sites_solution_secondary difmap
_audit_creation_method SHELXL-2014/7
_cell_angle_alpha 90
_cell_angle_beta 109.594(1)
_cell_angle_gamma 90
_cell_formula_units_Z 4
_cell_length_a 6.2535(2)
_cell_length_b 38.0761(13)
_cell_length_c 9.2033(3)
_cell_measurement_reflns_used 9824
_cell_measurement_temperature 123(2)
_cell_measurement_theta_max 72.2
_cell_measurement_theta_min 4.6
_cell_volume 2064.49(12)
_computing_cell_refinement APEX3
_computing_data_collection APEX3
_computing_data_reduction SAINT
_computing_publication_material publCIF
_computing_structure_refinement 'SHELXL-2014/7 (Sheldrick, 2014)'
_computing_structure_solution SHELXT
_diffrn_ambient_temperature 123(2)
_diffrn_measured_fraction_theta_full 0.999
_diffrn_measured_fraction_theta_max 0.998
_diffrn_measurement_device_type 'Bruker D8 VENTURE with PhotonII CPAD detector'
_diffrn_measurement_method 'rotation in \f and \w, 1\%, shutterless'
_diffrn_radiation_type CuK\a
_diffrn_radiation_wavelength 1.54178
_diffrn_reflns_av_R_equivalents 0.0257
_diffrn_reflns_av_unetI/netI 0.0191
_diffrn_reflns_Laue_measured_fraction_full 0.999
_diffrn_reflns_Laue_measured_fraction_max 0.998
_diffrn_reflns_limit_h_max 7
_diffrn_reflns_limit_h_min -7
_diffrn_reflns_limit_k_max 47
_diffrn_reflns_limit_k_min -47
_diffrn_reflns_limit_l_max 11
_diffrn_reflns_limit_l_min -11
_diffrn_reflns_number 24450
_diffrn_reflns_point_group_measured_fraction_full 0.999
_diffrn_reflns_point_group_measured_fraction_max 0.998
_diffrn_reflns_theta_full 67.679
_diffrn_reflns_theta_max 72.206
_diffrn_reflns_theta_min 4.645
_diffrn_source 'INCOATEC microfocus sealed tube'
_exptl_absorpt_coefficient_mu 1.298
_exptl_absorpt_correction_T_max 0.9424
_exptl_absorpt_correction_T_min 0.8201
_exptl_absorpt_correction_type multi-scan
_exptl_absorpt_process_details 'SADABS (Sheldrick, 2014)'
_exptl_crystal_colour clourless
_exptl_crystal_density_diffrn 1.452
_exptl_crystal_description blocks
_exptl_crystal_F_000 944
_exptl_crystal_size_max 0.180
_exptl_crystal_size_mid 0.080
_exptl_crystal_size_min 0.040
_refine_diff_density_max 0.351
_refine_diff_density_min -0.235
_refine_diff_density_rms 0.043
_refine_ls_extinction_method none
_refine_ls_goodness_of_fit_ref 1.089
_refine_ls_hydrogen_treatment mixed
_refine_ls_matrix_type full
_refine_ls_number_parameters 304
_refine_ls_number_reflns 4073
_refine_ls_number_restraints 11
_refine_ls_restrained_S_all 1.090
_refine_ls_R_factor_all 0.0325
_refine_ls_R_factor_gt 0.0317
_refine_ls_shift/su_max 0.000
_refine_ls_shift/su_mean 0.000
_refine_ls_structure_factor_coef Fsqd
_refine_ls_weighting_details 'w=1/[\s^2^(Fo^2^)+(0.0330P)^2^+1.2144P] where P=(Fo^2^+2Fc^2^)/3'
_refine_ls_weighting_scheme calc
_refine_ls_wR_factor_gt 0.0799
_refine_ls_wR_factor_ref 0.0806
_reflns_Friedel_coverage 0.000
_reflns_number_gt 3960
_reflns_number_total 4073
_reflns_threshold_expression 'I > 2\s(I)'
_cod_data_source_file jo9b03320_si_001.cif
_cod_data_source_block les147
_cod_original_sg_symbol_H-M 'P 21/n'
_cod_database_code 4038051
_shelx_shelxl_version_number 2014/7
_shelx_space_group_comment
;
The symmetry employed for this shelxl refinement is uniquely defined
by the following loop, which should always be used as a source of
symmetry information in preference to the above space-group names.
They are only intended as comments.
;
_shelx_estimated_absorpt_t_min 0.800
_shelx_estimated_absorpt_t_max 0.950

loop_
_space_group_symop_operation_xyz
'x, y, z'
'-x+1/2, y+1/2, -z+1/2'
'-x, -y, -z'
'x-1/2, -y-1/2, z-1/2'

loop_
_atom_site_label
_atom_site_type_symbol
_atom_site_fract_x
_atom_site_fract_y
_atom_site_fract_z
_atom_site_U_iso_or_equiv
_atom_site_adp_type
_atom_site_occupancy
_atom_site_site_symmetry_order
_atom_site_calc_flag
_atom_site_refinement_flags_posn
_atom_site_refinement_flags_adp
_atom_site_refinement_flags_occupancy
_atom_site_disorder_assembly
_atom_site_disorder_group
Na1 Na 0.18364(8) 0.18102(2) 0.47852(6) 0.01586(12) Uani 1 1 d . . . . .
Na2 Na 0.48997(8) 0.25259(2) 0.41454(6) 0.01455(12) Uani 1 1 d . . . . .
O1W O 0.2293(2) 0.12048(3) 0.48555(13) 0.0291(2) Uani 1 1 d D . . . .
H1W1 H 0.215(4) 0.1045(5) 0.418(2) 0.044 Uiso 1 1 d D U . . .
H1W2 H 0.177(3) 0.1115(5) 0.553(2) 0.044 Uiso 1 1 d D U . . .
O2W O 0.18161(15) 0.24409(2) 0.50218(11) 0.01645(19) Uani 1 1 d D . . . .
H2W1 H 0.201(3) 0.2423(5) 0.5974(16) 0.025 Uiso 1 1 d D U . . .
H2W2 H 0.046(2) 0.2493(5) 0.4522(18) 0.025 Uiso 1 1 d D U . . .
O3W O 0.21936(16) 0.27613(2) 0.17714(11) 0.0172(2) Uani 1 1 d D . . . .
H3W1 H 0.121(3) 0.2889(4) 0.197(2) 0.026 Uiso 1 1 d D U . . .
H3W2 H 0.274(3) 0.2887(4) 0.1201(19) 0.026 Uiso 1 1 d D U . . .
C1 C 1.1153(2) 0.32596(3) 0.85780(14) 0.0129(2) Uani 1 1 d . . . . .
O1 O 0.93402(14) 0.30943(2) 0.84573(10) 0.01393(18) Uani 1 1 d . . . . .
O2 O 1.30829(15) 0.31565(3) 0.93873(11) 0.0205(2) Uani 1 1 d . . . . .
C2 C 1.1027(2) 0.36122(3) 0.77497(14) 0.0143(2) Uani 1 1 d . . . . .
H2A H 1.2112 0.3604 0.7176 0.017 Uiso 1 1 calc R U . . .
H2B H 1.1562 0.3797 0.8545 0.017 Uiso 1 1 calc R U . . .
C3 C 0.8699(2) 0.37271(3) 0.66137(14) 0.0125(2) Uani 1 1 d . . . . .
H3 H 0.7506 0.3618 0.6970 0.015 Uiso 1 1 calc R U . . .
C4 C 0.8282(2) 0.35974(3) 0.49333(14) 0.0118(2) Uani 1 1 d . . . . .
H4 H 0.9508 0.3699 0.4591 0.014 Uiso 1 1 calc R U . . .
C5 C 0.8489(2) 0.31957(3) 0.48932(14) 0.0122(2) Uani 1 1 d . . . . .
H5 H 1.0037 0.3132 0.5607 0.015 Uiso 1 1 calc R U . . .
O5 O 0.68915(15) 0.30233(2) 0.54424(10) 0.01451(19) Uani 1 1 d D . . . .
H5O H 0.744(3) 0.3022(4) 0.6395(17) 0.022 Uiso 1 1 d D U . . .
C6 C 0.82698(19) 0.30468(3) 0.32972(14) 0.0120(2) Uani 1 1 d . . . . .
O6 O 0.75459(15) 0.27362(2) 0.30234(10) 0.01537(19) Uani 1 1 d . . . . .
O7 O 0.89624(15) 0.32309(2) 0.24151(10) 0.01566(19) Uani 1 1 d . . . . .
C7 C 0.6046(2) 0.37264(3) 0.38338(14) 0.0134(2) Uani 1 1 d . . . . .
C7A C 0.5732(2) 0.40300(3) 0.28524(14) 0.0147(2) Uani 1 1 d . . . . .
C8 C 0.7207(2) 0.42815(3) 0.25962(15) 0.0184(3) Uani 1 1 d . . . . .
H8 H 0.8782 0.4276 0.3175 0.022 Uiso 1 1 calc R U . . .
C9 C 0.6331(3) 0.45375(4) 0.14861(17) 0.0245(3) Uani 1 1 d . . . . .
H9 H 0.7324 0.4705 0.1290 0.029 Uiso 1 1 calc R U . . .
C10 C 0.3996(3) 0.45527(4) 0.06445(17) 0.0272(3) Uani 1 1 d . . . . .
H10 H 0.3442 0.4731 -0.0111 0.033 Uiso 1 1 calc R U . . .
C11 C 0.2492(3) 0.43144(4) 0.08913(16) 0.0240(3) Uani 1 1 d . . . . .
H11 H 0.0913 0.4328 0.0329 0.029 Uiso 1 1 calc R U . . .
C11A C 0.3371(2) 0.40521(3) 0.19985(15) 0.0178(3) Uani 1 1 d . . . . .
N12 N 0.23245(19) 0.37808(3) 0.24651(14) 0.0199(2) Uani 1 1 d D . . . .
H12 H 0.094(2) 0.3712(5) 0.209(2) 0.024 Uiso 1 1 d D U . . .
C13 C 0.3937(2) 0.35853(3) 0.35580(15) 0.0165(3) Uani 1 1 d . . . . .
H13 H 0.3626 0.3382 0.4049 0.020 Uiso 1 1 calc R U . . .
C14 C 0.8401(2) 0.41230(3) 0.66372(14) 0.0148(2) Uani 1 1 d . . . . .
C15 C 1.0076(2) 0.43536(4) 0.65534(17) 0.0221(3) Uani 1 1 d . . . . .
H15 H 1.1455 0.4263 0.6487 0.027 Uiso 1 1 calc R U . . .
C16 C 0.9771(3) 0.47154(4) 0.65649(18) 0.0268(3) Uani 1 1 d . . . . .
H16 H 1.0933 0.4868 0.6496 0.032 Uiso 1 1 calc R U . . .
C17 C 0.7801(3) 0.48528(4) 0.6675(2) 0.0337(4) Uani 1 1 d . . . . .
H17 H 0.7602 0.5100 0.6698 0.040 Uiso 1 1 calc R U . . .
C18 C 0.6119(4) 0.46285(5) 0.6752(3) 0.0453(5) Uani 1 1 d . . . . .
H18 H 0.4751 0.4721 0.6828 0.054 Uiso 1 1 calc R U . . .
C19 C 0.6409(3) 0.42667(4) 0.6719(2) 0.0303(3) Uani 1 1 d . . . . .
H19 H 0.5219 0.4115 0.6754 0.036 Uiso 1 1 calc R U . . .

loop_
_atom_site_aniso_label
_atom_site_aniso_U_11
_atom_site_aniso_U_22
_atom_site_aniso_U_33
_atom_site_aniso_U_23
_atom_site_aniso_U_13
_atom_site_aniso_U_12
Na1 0.0138(2) 0.0177(3) 0.0164(3) -0.00080(19) 0.00547(19) 0.00049(19)
Na2 0.0152(2) 0.0138(2) 0.0149(2) -0.00047(18) 0.00538(19) -0.00235(18)
O1W 0.0420(6) 0.0217(5) 0.0283(6) 0.0034(4) 0.0179(5) 0.0009(5)
O2W 0.0145(4) 0.0203(5) 0.0143(4) 0.0033(4) 0.0045(4) 0.0024(4)
O3W 0.0163(4) 0.0191(5) 0.0167(5) 0.0020(4) 0.0063(4) 0.0020(4)
C1 0.0146(6) 0.0144(6) 0.0103(5) -0.0011(4) 0.0050(5) 0.0010(5)
O1 0.0139(4) 0.0152(4) 0.0126(4) 0.0011(3) 0.0044(3) -0.0009(3)
O2 0.0134(4) 0.0232(5) 0.0235(5) 0.0087(4) 0.0041(4) 0.0028(4)
C2 0.0143(6) 0.0132(6) 0.0134(6) -0.0002(5) 0.0020(5) -0.0015(5)
C3 0.0125(6) 0.0123(6) 0.0121(6) 0.0000(4) 0.0035(5) -0.0005(4)
C4 0.0117(5) 0.0116(6) 0.0117(6) -0.0002(4) 0.0036(4) -0.0012(4)
C5 0.0125(5) 0.0120(6) 0.0114(6) 0.0011(4) 0.0031(4) -0.0009(4)
O5 0.0194(4) 0.0142(4) 0.0105(4) 0.0000(3) 0.0058(3) -0.0044(3)
C6 0.0087(5) 0.0138(6) 0.0126(6) 0.0008(4) 0.0025(4) 0.0022(4)
O6 0.0187(4) 0.0135(4) 0.0150(4) -0.0026(3) 0.0072(3) -0.0025(3)
O7 0.0178(4) 0.0166(4) 0.0138(4) -0.0001(3) 0.0070(3) -0.0024(3)
C7 0.0152(6) 0.0124(6) 0.0117(6) -0.0012(4) 0.0035(5) 0.0003(5)
C7A 0.0184(6) 0.0125(6) 0.0115(6) -0.0021(5) 0.0028(5) 0.0016(5)
C8 0.0227(7) 0.0149(6) 0.0159(6) -0.0008(5) 0.0044(5) -0.0008(5)
C9 0.0359(8) 0.0147(6) 0.0213(7) 0.0019(5) 0.0074(6) -0.0028(6)
C10 0.0414(9) 0.0145(6) 0.0186(7) 0.0034(5) 0.0005(6) 0.0054(6)
C11 0.0265(7) 0.0184(7) 0.0189(7) -0.0018(5) -0.0034(5) 0.0062(6)
C11A 0.0193(6) 0.0152(6) 0.0152(6) -0.0031(5) 0.0008(5) 0.0023(5)
N12 0.0127(5) 0.0191(6) 0.0227(6) -0.0005(4) -0.0008(4) 0.0002(4)
C13 0.0157(6) 0.0157(6) 0.0165(6) 0.0004(5) 0.0032(5) 0.0001(5)
C14 0.0193(6) 0.0140(6) 0.0093(5) -0.0006(4) 0.0022(5) 0.0007(5)
C15 0.0188(6) 0.0158(6) 0.0269(7) 0.0005(5) 0.0013(5) -0.0005(5)
C16 0.0303(8) 0.0159(7) 0.0269(7) 0.0002(5) 0.0001(6) -0.0052(6)
C17 0.0526(10) 0.0127(7) 0.0381(9) 0.0000(6) 0.0184(8) 0.0065(7)
C18 0.0509(11) 0.0240(8) 0.0775(14) 0.0075(9) 0.0432(11) 0.0154(8)
C19 0.0321(8) 0.0192(7) 0.0479(10) 0.0058(7) 0.0244(7) 0.0050(6)

loop_
_atom_type_symbol
_atom_type_description
_atom_type_scat_dispersion_real
_atom_type_scat_dispersion_imag
_atom_type_scat_source
C C 0.0181 0.0091 'International Tables Vol C Tables 4.2.6.8 and 6.1.1.4'
H H 0.0000 0.0000 'International Tables Vol C Tables 4.2.6.8 and 6.1.1.4'
N N 0.0311 0.0180 'International Tables Vol C Tables 4.2.6.8 and 6.1.1.4'
O O 0.0492 0.0322 'International Tables Vol C Tables 4.2.6.8 and 6.1.1.4'
Na Na 0.1353 0.1239 'International Tables Vol C Tables 4.2.6.8 and 6.1.1.4'

loop_
_geom_angle_atom_site_label_1
_geom_angle_atom_site_label_2
_geom_angle_atom_site_label_3
_geom_angle
_geom_angle_site_symmetry_1
_geom_angle_site_symmetry_3
_geom_angle_publ_flag
O2 Na1 O1 139.19(4) 4_465 4_565 ?
O2 Na1 O1W 99.91(4) 4_465 . ?
O1 Na1 O1W 94.14(4) 4_565 . ?
O2 Na1 O7 111.76(4) 4_465 4_566 ?
O1 Na1 O7 107.80(4) 4_565 4_566 ?
O1W Na1 O7 83.29(4) . 4_566 ?
O2 Na1 O2W 85.52(4) 4_465 . ?
O1 Na1 O2W 85.19(3) 4_565 . ?
O1W Na1 O2W 172.20(4) . . ?
O7 Na1 O2W 89.51(4) 4_566 . ?
O2 Na1 C6 94.63(4) 4_465 4_566 ?
O1 Na1 C6 120.84(4) 4_565 4_566 ?
O1W Na1 C6 98.95(4) . 4_566 ?
O7 Na1 C6 21.42(3) 4_566 4_566 ?
O2W Na1 C6 74.89(3) . 4_566 ?
O2 Na1 Na2 121.92(3) 4_465 . ?
O1 Na1 Na2 44.12(2) 4_565 . ?
O1W Na1 Na2 135.26(3) . . ?
O7 Na1 Na2 94.18(3) 4_566 . ?
O2W Na1 Na2 42.11(2) . . ?
C6 Na1 Na2 93.18(3) 4_566 . ?
O2 Na1 H2W1 84.9(4) 4_465 . ?
O1 Na1 H2W1 98.2(4) 4_565 . ?
O1W Na1 H2W1 154.8(3) . . ?
O7 Na1 H2W1 72.1(3) 4_566 . ?
O2W Na1 H2W1 19.3(3) . . ?
C6 Na1 H2W1 55.9(3) 4_566 . ?
Na2 Na1 H2W1 54.2(4) . . ?
O2W Na2 O5 106.97(4) . . ?
O2W Na2 O6 166.39(4) . . ?
O5 Na2 O6 67.73(3) . . ?
O2W Na2 O1 83.86(3) . 4_565 ?
O5 Na2 O1 156.04(4) . 4_565 ?
O6 Na2 O1 105.96(3) . 4_565 ?
O2W Na2 O3W 87.44(4) . . ?
O5 Na2 O3W 104.36(4) . . ?
O6 Na2 O3W 82.04(3) . . ?
O1 Na2 O3W 97.30(3) 4_565 . ?
O2W Na2 O3W 83.31(3) . 4_666 ?
O5 Na2 O3W 80.46(3) . 4_666 ?
O6 Na2 O3W 107.42(4) . 4_666 ?
O1 Na2 O3W 79.68(3) 4_565 4_666 ?
O3W Na2 O3W 170.52(5) . 4_666 ?
O2W Na2 Na1 43.51(3) . . ?
O5 Na2 Na1 140.12(3) . . ?
O6 Na2 Na1 147.30(3) . . ?
O1 Na2 Na1 41.37(2) 4_565 . ?
O3W Na2 Na1 100.52(3) . . ?
O3W Na2 Na1 71.23(2) 4_666 . ?
Na1 O1W H1W1 135.1(14) . . ?
Na1 O1W H1W2 109.9(13) . . ?
H1W1 O1W H1W2 105.5(17) . . ?
Na2 O2W Na1 94.38(4) . . ?
Na2 O2W H2W1 121.3(11) . . ?
Na1 O2W H2W1 90.6(12) . . ?
Na2 O2W H2W2 125.0(12) . . ?
Na1 O2W H2W2 102.6(12) . . ?
H2W1 O2W H2W2 110.5(15) . . ?
Na2 O3W Na2 132.67(4) . 4_565 ?
Na2 O3W H3W1 110.3(12) . . ?
Na2 O3W H3W1 103.4(12) 4_565 . ?
Na2 O3W H3W2 116.8(12) . . ?
Na2 O3W H3W2 82.8(12) 4_565 . ?
H3W1 O3W H3W2 106.2(15) . . ?
O2 C1 O1 123.52(11) . . ?
O2 C1 C2 116.73(11) . . ?
O1 C1 C2 119.71(11) . . ?
C1 O1 Na1 128.21(8) . 4_666 ?
C1 O1 Na2 114.29(8) . 4_666 ?
Na1 O1 Na2 94.51(3) 4_666 4_666 ?
C1 O2 Na1 145.45(9) . 4_766 ?
C1 C2 C3 117.69(10) . . ?
C1 C2 H2A 107.9 . . ?
C3 C2 H2A 107.9 . . ?
C1 C2 H2B 107.9 . . ?
C3 C2 H2B 107.9 . . ?
H2A C2 H2B 107.2 . . ?
C14 C3 C2 111.32(10) . . ?
C14 C3 C4 110.33(10) . . ?
C2 C3 C4 112.83(10) . . ?
C14 C3 H3 107.4 . . ?
C2 C3 H3 107.4 . . ?
C4 C3 H3 107.4 . . ?
C7 C4 C5 112.02(10) . . ?
C7 C4 C3 111.81(10) . . ?
C5 C4 C3 110.57(10) . . ?
C7 C4 H4 107.4 . . ?
C5 C4 H4 107.4 . . ?
C3 C4 H4 107.4 . . ?
O5 C5 C4 112.07(10) . . ?
O5 C5 C6 108.73(9) . . ?
C4 C5 C6 114.14(10) . . ?
O5 C5 H5 107.2 . . ?
C4 C5 H5 107.2 . . ?
C6 C5 H5 107.2 . . ?
C5 O5 Na2 120.35(7) . . ?
C5 O5 H5O 106.6(12) . . ?
Na2 O5 H5O 119.5(12) . . ?
O7 C6 O6 124.99(11) . . ?
O7 C6 C5 118.21(11) . . ?
O6 C6 C5 116.61(10) . . ?
O7 C6 Na1 43.01(6) . 4_665 ?
O6 C6 Na1 89.86(7) . 4_665 ?
C5 C6 Na1 146.49(8) . 4_665 ?
C6 O6 Na2 119.15(8) . . ?
C6 O7 Na1 115.57(8) . 4_665 ?
C13 C7 C7A 106.20(11) . . ?
C13 C7 C4 128.09(11) . . ?
C7A C7 C4 125.71(11) . . ?
C8 C7A C11A 119.04(12) . . ?
C8 C7A C7 133.98(12) . . ?
C11A C7A C7 106.98(11) . . ?
C9 C8 C7A 118.98(13) . . ?
C9 C8 H8 120.5 . . ?
C7A C8 H8 120.5 . . ?
C8 C9 C10 121.08(14) . . ?
C8 C9 H9 119.5 . . ?
C10 C9 H9 119.5 . . ?
C11 C10 C9 121.43(13) . . ?
C11 C10 H10 119.3 . . ?
C9 C10 H10 119.3 . . ?
C10 C11 C11A 117.77(13) . . ?
C10 C11 H11 121.1 . . ?
C11A C11 H11 121.1 . . ?
N12 C11A C11 130.92(13) . . ?
N12 C11A C7A 107.39(11) . . ?
C11 C11A C7A 121.68(13) . . ?
C11A N12 C13 109.11(11) . . ?
C11A N12 H12 129.0(12) . . ?
C13 N12 H12 121.3(12) . . ?
C7 C13 N12 110.30(12) . . ?
C7 C13 H13 124.8 . . ?
N12 C13 H13 124.8 . . ?
C19 C14 C15 117.50(12) . . ?
C19 C14 C3 120.60(12) . . ?
C15 C14 C3 121.89(12) . . ?
C14 C15 C16 121.19(14) . . ?
C14 C15 H15 119.4 . . ?
C16 C15 H15 119.4 . . ?
C17 C16 C15 120.44(14) . . ?
C17 C16 H16 119.8 . . ?
C15 C16 H16 119.8 . . ?
C16 C17 C18 119.20(14) . . ?
C16 C17 H17 120.4 . . ?
C18 C17 H17 120.4 . . ?
C17 C18 C19 120.45(16) . . ?
C17 C18 H18 119.8 . . ?
C19 C18 H18 119.8 . . ?
C14 C19 C18 121.20(15) . . ?
C14 C19 H19 119.4 . . ?
C18 C19 H19 119.4 . . ?

loop_
_geom_bond_atom_site_label_1
_geom_bond_atom_site_label_2
_geom_bond_distance
_geom_bond_site_symmetry_2
_geom_bond_publ_flag
Na1 O2 2.2546(10) 4_465 ?
Na1 O1 2.3154(10) 4_565 ?
Na1 O1W 2.3209(12) . ?
Na1 O7 2.3435(10) 4_566 ?
Na1 O2W 2.4119(10) . ?
Na1 C6 3.0991(13) 4_566 ?
Na1 Na2 3.4928(7) . ?
Na1 H2W1 2.565(17) . ?
Na2 O2W 2.3488(10) . ?
Na2 O5 2.3592(10) . ?
Na2 O6 2.3648(10) . ?
Na2 O1 2.4393(10) 4_565 ?
Na2 O3W 2.4414(10) . ?
Na2 O3W 2.6017(10) 4_666 ?
O1W H1W1 0.850(15) . ?
O1W H1W2 0.867(15) . ?
O2W H2W1 0.846(13) . ?
O2W H2W2 0.843(13) . ?
O3W Na2 2.6017(10) 4_565 ?
O3W H3W1 0.851(14) . ?
O3W H3W2 0.861(14) . ?
C1 O2 1.2498(16) . ?
C1 O1 1.2688(15) . ?
C1 C2 1.5327(17) . ?
O1 Na1 2.3154(10) 4_666 ?
O1 Na2 2.4394(10) 4_666 ?
O2 Na1 2.2545(10) 4_766 ?
C2 C3 1.5437(16) . ?
C2 H2A 0.9900 . ?
C2 H2B 0.9900 . ?
C3 C14 1.5200(17) . ?
C3 C4 1.5597(16) . ?
C3 H3 1.0000 . ?
C4 C7 1.5072(16) . ?
C4 C5 1.5368(16) . ?
C4 H4 1.0000 . ?
C5 O5 1.4225(15) . ?
C5 C6 1.5371(16) . ?
C5 H5 1.0000 . ?
O5 H5O 0.828(14) . ?
C6 O7 1.2546(15) . ?
C6 O6 1.2611(15) . ?
C6 Na1 3.0991(13) 4_665 ?
O7 Na1 2.3435(10) 4_665 ?
C7 C13 1.3668(18) . ?
C7 C7A 1.4394(17) . ?
C7A C8 1.4033(19) . ?
C7A C11A 1.4234(18) . ?
C8 C9 1.3850(19) . ?
C8 H8 0.9500 . ?
C9 C10 1.406(2) . ?
C9 H9 0.9500 . ?
C10 C11 1.380(2) . ?
C10 H10 0.9500 . ?
C11 C11A 1.4006(19) . ?
C11 H11 0.9500 . ?
C11A N12 1.3668(18) . ?
N12 C13 1.3793(17) . ?
N12 H12 0.857(14) . ?
C13 H13 0.9500 . ?
C14 C19 1.386(2) . ?
C14 C15 1.3886(19) . ?
C15 C16 1.391(2) . ?
C15 H15 0.9500 . ?
C16 C17 1.373(2) . ?
C16 H16 0.9500 . ?
C17 C18 1.375(3) . ?
C17 H17 0.9500 . ?
C18 C19 1.391(2) . ?
C18 H18 0.9500 . ?
C19 H19 0.9500 . ?

loop_
_geom_hbond_atom_site_label_D
_geom_hbond_atom_site_label_H
_geom_hbond_atom_site_label_A
_geom_hbond_distance_DH
_geom_hbond_distance_HA
_geom_hbond_distance_DA
_geom_hbond_angle_DHA
_geom_hbond_site_symmetry_A
O2W H2W2 O6 0.843(13) 2.096(14) 2.9127(13) 163.1(17) 1_455
O2W H2W1 O6 0.846(13) 1.901(14) 2.7291(13) 165.7(17) 4_566
O3W H3W1 O7 0.851(14) 2.054(14) 2.9042(13) 175.6(16) 1_455
O3W H3W2 O2 0.861(14) 2.031(14) 2.8649(13) 162.6(17) 1_454
O5 H5O O1 0.828(14) 1.891(15) 2.6958(12) 164.0(17) .
N12 H12 O1W 0.857(14) 2.529(16) 3.2563(16) 143.3(15) 4_565
N12 H12 O7 0.857(14) 2.286(16) 2.9567(15) 135.2(15) 1_455
C13 H13 O5 0.95 2.43 2.9752(16) 116.0 .

loop_
_geom_torsion_atom_site_label_1
_geom_torsion_atom_site_label_2
_geom_torsion_atom_site_label_3
_geom_torsion_atom_site_label_4
_geom_torsion
_geom_torsion_site_symmetry_1
_geom_torsion_site_symmetry_2
_geom_torsion_site_symmetry_3
_geom_torsion_site_symmetry_4
_geom_torsion_publ_flag
O5 Na2 O2W Na1 -147.56(4) . . . . ?
O6 Na2 O2W Na1 147.51(15) . . . . ?
O1 Na2 O2W Na1 10.58(3) 4_565 . . . ?
O3W Na2 O2W Na1 108.20(4) . . . . ?
O3W Na2 O2W Na1 -69.70(3) 4_666 . . . ?
O2 Na1 O2W Na2 -151.35(4) 4_465 . . . ?
O1 Na1 O2W Na2 -11.13(4) 4_565 . . . ?
O7 Na1 O2W Na2 96.78(4) 4_566 . . . ?
C6 Na1 O2W Na2 112.62(4) 4_566 . . . ?
O2W Na2 O3W Na2 -92.42(6) . . . 4_565 ?
O5 Na2 O3W Na2 160.72(5) . . . 4_565 ?
O6 Na2 O3W Na2 96.24(6) . . . 4_565 ?
O1 Na2 O3W Na2 -8.95(7) 4_565 . . 4_565 ?
Na1 Na2 O3W Na2 -50.72(6) . . . 4_565 ?
O2 C1 O1 Na1 97.18(14) . . . 4_666 ?
C2 C1 O1 Na1 -80.49(13) . . . 4_666 ?
O2 C1 O1 Na2 -20.53(15) . . . 4_666 ?
C2 C1 O1 Na2 161.80(8) . . . 4_666 ?
O1 C1 O2 Na1 158.02(11) . . . 4_766 ?
C2 C1 O2 Na1 -24.3(2) . . . 4_766 ?
O2 C1 C2 C3 173.89(11) . . . . ?
O1 C1 C2 C3 -8.29(17) . . . . ?
C1 C2 C3 C14 145.37(11) . . . . ?
C1 C2 C3 C4 -89.95(13) . . . . ?
C14 C3 C4 C7 -52.23(13) . . . . ?
C2 C3 C4 C7 -177.45(10) . . . . ?
C14 C3 C4 C5 -177.80(10) . . . . ?
C2 C3 C4 C5 56.98(13) . . . . ?
C7 C4 C5 O5 -65.50(13) . . . . ?
C3 C4 C5 O5 59.95(12) . . . . ?
C7 C4 C5 C6 58.65(13) . . . . ?
C3 C4 C5 C6 -175.90(10) . . . . ?
C4 C5 O5 Na2 137.21(8) . . . . ?
C6 C5 O5 Na2 10.10(12) . . . . ?
O2W Na2 O5 C5 -164.03(8) . . . . ?
O6 Na2 O5 C5 2.65(8) . . . . ?
O1 Na2 O5 C5 81.70(12) 4_565 . . . ?
O3W Na2 O5 C5 -72.32(9) . . . . ?
O3W Na2 O5 C5 116.04(8) 4_666 . . . ?
Na1 Na2 O5 C5 160.80(7) . . . . ?
O5 C5 C6 O7 157.69(10) . . . . ?
C4 C5 C6 O7 31.76(15) . . . . ?
O5 C5 C6 O6 -27.17(14) . . . . ?
C4 C5 C6 O6 -153.09(10) . . . . ?
O5 C5 C6 Na1 111.55(13) . . . 4_665 ?
C4 C5 C6 Na1 -14.38(19) . . . 4_665 ?
O7 C6 O6 Na2 -152.82(9) . . . . ?
C5 C6 O6 Na2 32.40(13) . . . . ?
Na1 C6 O6 Na2 -126.23(6) 4_665 . . . ?
O2W Na2 O6 C6 50.1(2) . . . . ?
O5 Na2 O6 C6 -19.36(8) . . . . ?
O1 Na2 O6 C6 -174.86(8) 4_565 . . . ?
O3W Na2 O6 C6 89.78(9) . . . . ?
O3W Na2 O6 C6 -90.92(9) 4_666 . . . ?
Na1 Na2 O6 C6 -173.14(7) . . . . ?
O6 C6 O7 Na1 41.00(15) . . . 4_665 ?
C5 C6 O7 Na1 -144.29(8) . . . 4_665 ?
C5 C4 C7 C13 41.89(17) . . . . ?
C3 C4 C7 C13 -82.88(16) . . . . ?
C5 C4 C7 C7A -138.12(12) . . . . ?
C3 C4 C7 C7A 97.12(14) . . . . ?
C13 C7 C7A C8 -179.72(14) . . . . ?
C4 C7 C7A C8 0.3(2) . . . . ?
C13 C7 C7A C11A -0.74(14) . . . . ?
C4 C7 C7A C11A 179.26(11) . . . . ?
C11A C7A C8 C9 -1.95(19) . . . . ?
C7 C7A C8 C9 176.93(14) . . . . ?
C7A C8 C9 C10 1.4(2) . . . . ?
C8 C9 C10 C11 0.0(2) . . . . ?
C9 C10 C11 C11A -0.8(2) . . . . ?
C10 C11 C11A N12 -178.63(14) . . . . ?
C10 C11 C11A C7A 0.2(2) . . . . ?
C8 C7A C11A N12 -179.74(11) . . . . ?
C7 C7A C11A N12 1.11(14) . . . . ?
C8 C7A C11A C11 1.18(19) . . . . ?
C7 C7A C11A C11 -177.97(12) . . . . ?
C11 C11A N12 C13 177.91(14) . . . . ?
C7A C11A N12 C13 -1.06(15) . . . . ?
C7A C7 C13 N12 0.11(14) . . . . ?
C4 C7 C13 N12 -179.90(12) . . . . ?
C11A N12 C13 C7 0.61(15) . . . . ?
C2 C3 C14 C19 -133.39(13) . . . . ?
C4 C3 C14 C19 100.54(14) . . . . ?
C2 C3 C14 C15 47.66(16) . . . . ?
C4 C3 C14 C15 -78.41(15) . . . . ?
C19 C14 C15 C16 0.5(2) . . . . ?
C3 C14 C15 C16 179.52(12) . . . . ?
C14 C15 C16 C17 0.6(2) . . . . ?
C15 C16 C17 C18 -0.9(3) . . . . ?
C16 C17 C18 C19 0.0(3) . . . . ?
C15 C14 C19 C18 -1.5(2) . . . . ?
C3 C14 C19 C18 179.56(16) . . . . ?
C17 C18 C19 C14 1.2(3) . . . . ?
